data_4037309
loop_
_publ_author_name
'Rodrigo, Eduardo'
'Alonso, In\'es'
'Garc\'ia Ruano, Jos\'e Luis'
'Cid, M Bel\'en'

_publ_section_title
;
 Expanding the Potential of Heteroaryl Vinyl Sulfones.
;
_journal_issue 22
_journal_name_full 'The Journal of organic chemistry'
_journal_page_first 10887
_journal_page_last 10899
_journal_paper_doi 10.1021/acs.joc.6b01956
_journal_volume 81
_journal_year 2016
_chemical_formula_sum 'C20 H22 Cl N5 O3 S'
_chemical_formula_weight 447.93
_chemical_name_common Rig611
_space_group_crystal_system monoclinic
_space_group_IT_number 14
_space_group_name_Hall '-P 2yn'
_space_group_name_H-M_alt 'P 1 21/n 1'
_atom_sites_solution_hydrogens geom
_cell_angle_alpha 90
_cell_angle_beta 95.720(2)
_cell_angle_gamma 90
_cell_formula_units_Z 4
_cell_length_a 12.0890(6)
_cell_length_b 8.1810(3)
_cell_length_c 21.9045(11)
_cell_measurement_reflns_used 4239
_cell_measurement_temperature 296.(2)
_cell_measurement_theta_max 20.4432
_cell_measurement_theta_min 3.1025
_cell_volume 2155.57(17)
_computing_cell_refinement 'Bruker SAINT'
_computing_data_collection 'Bruker APEX2'
_computing_data_reduction 'Bruker SAINT'
_computing_molecular_graphics 'Bruker SHELXTL'
_computing_publication_material 'Bruker SHELXTL'
_computing_structure_refinement 'SHELXL-2014 (Sheldrick 2014)'
_computing_structure_solution 'SHELXS-97 (Sheldrick 2008)'
_diffrn_ambient_temperature 296.(2)
_diffrn_detector_area_resol_mean 8.3333
_diffrn_measured_fraction_theta_full 0.999
_diffrn_measured_fraction_theta_max 0.999
_diffrn_measurement_device_type 'Bruker Kappa Apex II'
_diffrn_measurement_method '\f and \w scans'
_diffrn_radiation_type 'Mo K\ a '
_diffrn_radiation_wavelength 0.71073
_diffrn_reflns_av_R_equivalents 0.0731
_diffrn_reflns_av_unetI/netI 0.0484
_diffrn_reflns_limit_h_max 14
_diffrn_reflns_limit_h_min -14
_diffrn_reflns_limit_k_max 9
_diffrn_reflns_limit_k_min -9
_diffrn_reflns_limit_l_max 26
_diffrn_reflns_limit_l_min -26
_diffrn_reflns_number 32346
_diffrn_reflns_theta_full 25.35
_diffrn_reflns_theta_max 25.35
_diffrn_reflns_theta_min 1.85
_exptl_absorpt_coefficient_mu 0.306
_exptl_absorpt_correction_T_max 0.98
_exptl_absorpt_correction_T_min 0.89
_exptl_absorpt_correction_type multi-scan
_exptl_absorpt_process_details sadabs
_exptl_crystal_colour 'clear colourless'
_exptl_crystal_density_diffrn 1.380
_exptl_crystal_density_method 'not measured'
_exptl_crystal_description prismatic
_exptl_crystal_F_000 936
_exptl_crystal_size_max 0.130
_exptl_crystal_size_mid 0.110
_exptl_crystal_size_min 0.080
_refine_diff_density_max 0.289
_refine_diff_density_min -0.390
_refine_ls_extinction_method none
_refine_ls_goodness_of_fit_ref 1.087
_refine_ls_hydrogen_treatment constr
_refine_ls_matrix_type full
_refine_ls_number_parameters 274
_refine_ls_number_reflns 3944
_refine_ls_number_restraints 0
_refine_ls_restrained_S_all 1.087
_refine_ls_R_factor_all 0.0759
_refine_ls_R_factor_gt 0.0408
_refine_ls_shift/su_max 0.000
_refine_ls_shift/su_mean 0.000
_refine_ls_structure_factor_coef Fsqd
_refine_ls_weighting_details 'w=1/[\s^2^(Fo^2^)+(0.0720P)^2^] where P=(Fo^2^+2Fc^2^)/3'
_refine_ls_weighting_scheme calc
_refine_ls_wR_factor_gt 0.1019
_refine_ls_wR_factor_ref 0.1332
_reflns_number_gt 2749
_reflns_number_total 3944
_reflns_threshold_expression 'I > 2\s(I)'
_cod_data_source_file jo6b01956_si_002.cif
_cod_data_source_block 01760EduardoOlalla
_cod_database_code 4037309

loop_
_space_group_symop_operation_xyz
'x, y, z'
'-x+1/2, y+1/2, -z+1/2'
'-x, -y, -z'
'x-1/2, -y-1/2, z-1/2'

loop_
_atom_site_type_symbol
_atom_site_label
_atom_site_fract_x
_atom_site_fract_y
_atom_site_fract_z
_atom_site_U_iso_or_equiv
_atom_site_adp_type
_atom_site_calc_flag
_atom_site_refinement_flags_adp
_atom_site_refinement_flags_posn
_atom_site_occupancy
C C1 0.7091(2) 0.4430(3) 0.34145(12) 0.0435(7) Uani d . . 1
C C2 0.8131(2) 0.5002(3) 0.36250(13) 0.0430(7) Uani d . . 1
H H2 0.8736 0.4806 0.3405 0.052 Uiso calc U R 1
C C3 0.8262(2) 0.5870(3) 0.41675(12) 0.0387(6) Uani d . . 1
H H3 0.8963 0.6248 0.4315 0.046 Uiso calc U R 1
C C4 0.7364(2) 0.6185(3) 0.44956(11) 0.0331(6) Uani d . . 1
C C5 0.6330(2) 0.5595(3) 0.42723(13) 0.0426(7) Uani d . . 1
H H5 0.572 0.5792 0.4489 0.051 Uiso calc U R 1
C C6 0.6192(2) 0.4720(3) 0.37327(14) 0.0475(7) Uani d . . 1
H H6 0.5494 0.4329 0.3586 0.057 Uiso calc U R 1
C C7 0.7506(2) 0.7116(3) 0.50926(11) 0.0341(6) Uani d . . 1
H H7 0.6778 0.7423 0.5217 0.041 Uiso calc U R 1
C C8 0.8174(2) 0.6157(3) 0.56116(11) 0.0344(6) Uani d . . 1
H H8 0.8635 0.5328 0.5437 0.041 Uiso calc U R 1
C C9 0.8913(2) 0.7452(3) 0.59488(13) 0.0482(7) Uani d . . 1
H H9A 0.8887 0.7369 0.6389 0.058 Uiso calc U R 1
H H9B 0.9678 0.734 0.5857 0.058 Uiso calc U R 1
C C10 0.7701(3) 1.0101(3) 0.47768(14) 0.0491(7) Uani d . . 1
C C11 0.7633(4) 0.9853(4) 0.40855(16) 0.0949(15) Uani d . . 1
H H11A 0.833 0.9443 0.3976 0.142 Uiso calc U R 1
H H11B 0.747 1.0877 0.3882 0.142 Uiso calc U R 1
H H11C 0.7054 0.9082 0.3962 0.142 Uiso calc U R 1
C C12 0.6565(3) 1.0494(4) 0.4982(2) 0.0873(13) Uani d . . 1
H H12A 0.604 0.9677 0.4827 0.131 Uiso calc U R 1
H H12B 0.6326 1.1546 0.4827 0.131 Uiso calc U R 1
H H12C 0.6613 1.0505 0.5422 0.131 Uiso calc U R 1
C C13 0.8504(3) 1.1488(3) 0.49464(17) 0.0732(10) Uani d . . 1
H H13A 0.8567 1.1652 0.5382 0.11 Uiso calc U R 1
H H13B 0.8234 1.247 0.4743 0.11 Uiso calc U R 1
H H13C 0.9221 1.1221 0.4821 0.11 Uiso calc U R 1
C C14 0.8148(2) 0.3763(3) 0.64803(12) 0.0347(6) Uani d . . 1
C C15 0.6789(2) 0.1862(3) 0.69332(11) 0.0349(6) Uani d . . 1
C C16 0.6075(2) 0.2899(3) 0.71882(12) 0.0421(7) Uani d . . 1
H H16 0.6279 0.3974 0.7281 0.051 Uiso calc U R 1
C C17 0.5044(2) 0.2313(4) 0.73049(13) 0.0498(7) Uani d . . 1
H H17 0.4544 0.2998 0.7476 0.06 Uiso calc U R 1
C C18 0.4758(3) 0.0718(4) 0.71680(14) 0.0540(8) Uani d . . 1
H H18 0.4061 0.0329 0.7243 0.065 Uiso calc U R 1
C C19 0.5497(3) -0.0302(4) 0.69213(14) 0.0573(8) Uani d . . 1
H H19 0.5301 -0.1384 0.6837 0.069 Uiso calc U R 1
C C20 0.6521(3) 0.0255(3) 0.67970(13) 0.0466(7) Uani d . . 1
H H20 0.7021 -0.0431 0.6626 0.056 Uiso calc U R 1
Cl Cl1 0.69098(8) 0.33570(11) 0.27274(4) 0.0742(3) Uani d . . 1
N N1 0.82165(18) 0.8588(2) 0.50642(9) 0.0371(5) Uani d . . 1
N N2 0.78593(17) 0.2442(2) 0.67916(10) 0.0360(5) Uani d . . 1
N N3 0.8801(2) 0.1593(3) 0.69607(11) 0.0496(6) Uani d . . 1
N N4 0.9610(2) 0.2384(3) 0.67534(12) 0.0557(7) Uani d . . 1
N N5 0.92285(19) 0.3756(3) 0.64498(11) 0.0462(6) Uani d . . 1
O O1 0.84556(17) 0.8954(2) 0.57236(8) 0.0488(5) Uani d . . 1
O O2 0.68895(17) 0.6344(2) 0.65192(9) 0.0549(6) Uani d . . 1
O O3 0.64277(14) 0.4290(2) 0.57151(9) 0.0481(5) Uani d . . 1
S S1 0.72438(5) 0.52052(7) 0.60857(3) 0.0352(2) Uani d . . 1

loop_
_atom_site_aniso_label
_atom_site_aniso_U_11
_atom_site_aniso_U_22
_atom_site_aniso_U_33
_atom_site_aniso_U_12
_atom_site_aniso_U_13
_atom_site_aniso_U_23
C1 0.0498(18) 0.0444(14) 0.0354(16) -0.0098(13) -0.0011(14) -0.0013(12)
C2 0.0355(16) 0.0495(15) 0.0448(17) -0.0072(12) 0.0076(13) -0.0068(13)
C3 0.0293(15) 0.0432(13) 0.0428(16) -0.0074(11) -0.0002(12) 0.0011(12)
C4 0.0320(15) 0.0312(12) 0.0356(15) -0.0015(10) 0.0015(12) 0.0055(10)
C5 0.0287(15) 0.0533(15) 0.0460(17) -0.0025(12) 0.0040(13) 0.0032(13)
C6 0.0350(16) 0.0565(16) 0.0492(18) -0.0131(13) -0.0053(14) 0.0028(14)
C7 0.0316(14) 0.0351(12) 0.0362(15) -0.0013(11) 0.0067(12) 0.0047(11)
C8 0.0319(14) 0.0378(13) 0.0343(15) 0.0002(11) 0.0074(11) 0.0065(11)
C9 0.0482(18) 0.0558(16) 0.0392(17) -0.0138(14) -0.0029(14) 0.0153(13)
C10 0.061(2) 0.0335(13) 0.0526(19) 0.0029(13) 0.0046(15) 0.0067(13)
C11 0.179(5) 0.0509(19) 0.050(2) 0.014(2) -0.013(3) 0.0163(16)
C12 0.071(3) 0.0554(19) 0.137(4) 0.0207(18) 0.018(2) 0.021(2)
C13 0.095(3) 0.0390(15) 0.085(3) -0.0125(17) 0.010(2) 0.0124(17)
C14 0.0365(16) 0.0336(13) 0.0343(15) -0.0032(11) 0.0048(12) 0.0039(11)
C15 0.0414(16) 0.0344(12) 0.0294(14) -0.0034(11) 0.0055(12) 0.0092(11)
C16 0.0546(18) 0.0345(13) 0.0382(16) -0.0010(13) 0.0094(14) 0.0011(11)
C17 0.0494(19) 0.0575(17) 0.0454(18) 0.0069(14) 0.0193(15) 0.0094(14)
C18 0.0526(19) 0.0616(18) 0.0490(19) -0.0149(16) 0.0108(15) 0.0089(15)
C19 0.068(2) 0.0448(16) 0.061(2) -0.0198(15) 0.0144(17) -0.0018(14)
C20 0.0556(19) 0.0359(13) 0.0507(18) -0.0038(13) 0.0169(14) -0.0018(12)
Cl1 0.0813(6) 0.0903(6) 0.0504(5) -0.0334(5) 0.0036(4) -0.0227(4)
N1 0.0464(14) 0.0333(10) 0.0310(13) -0.0064(9) 0.0017(10) 0.0043(9)
N2 0.0367(13) 0.0341(10) 0.0372(13) 0.0025(10) 0.0033(10) 0.0057(9)
N3 0.0457(15) 0.0502(13) 0.0520(16) 0.0089(12) 0.0007(12) 0.0149(11)
N4 0.0410(14) 0.0671(15) 0.0580(17) 0.0074(13) 0.0007(12) 0.0206(13)
N5 0.0344(14) 0.0541(13) 0.0493(15) -0.0006(10) 0.0002(11) 0.0136(11)
O1 0.0664(13) 0.0440(10) 0.0355(11) -0.0135(9) 0.0021(10) -0.0004(9)
O2 0.0711(14) 0.0412(10) 0.0577(13) 0.0087(9) 0.0326(11) 0.0048(9)
O3 0.0363(11) 0.0512(10) 0.0551(13) -0.0088(9) -0.0036(9) 0.0130(9)
S1 0.0338(4) 0.0327(3) 0.0402(4) 0.0006(3) 0.0093(3) 0.0080(3)

loop_
_atom_type_symbol
_atom_type_description
_atom_type_scat_dispersion_real
_atom_type_scat_dispersion_imag
_atom_type_scat_source
C C 0.0033 0.0016 'International Tables Vol C Tables 4.2.6.8 and 6.1.1.4'
H H 0.0000 0.0000 'International Tables Vol C Tables 4.2.6.8 and 6.1.1.4'
N N 0.0061 0.0033 'International Tables Vol C Tables 4.2.6.8 and 6.1.1.4'
O O 0.0106 0.0060 'International Tables Vol C Tables 4.2.6.8 and 6.1.1.4'
S S 0.1246 0.1234 'International Tables Vol C Tables 4.2.6.8 and 6.1.1.4'
Cl Cl 0.1484 0.1585 'International Tables Vol C Tables 4.2.6.8 and 6.1.1.4'

loop_
_geom_angle_atom_site_label_1
_geom_angle_atom_site_label_2
_geom_angle_atom_site_label_3
_geom_angle
C6 C1 C2 121.0(3)
C6 C1 Cl1 119.4(2)
C2 C1 Cl1 119.6(2)
C1 C2 C3 119.1(3)
C1 C2 H2 120.5
C3 C2 H2 120.5
C2 C3 C4 121.0(2)
C2 C3 H3 119.5
C4 C3 H3 119.5
C5 C4 C3 118.6(2)
C5 C4 C7 120.2(2)
C3 C4 C7 121.2(2)
C6 C5 C4 120.8(3)
C6 C5 H5 119.6
C4 C5 H5 119.6
C1 C6 C5 119.5(3)
C1 C6 H6 120.2
C5 C6 H6 120.2
N1 C7 C4 112.93(19)
N1 C7 C8 100.42(19)
C4 C7 C8 112.83(19)
N1 C7 H7 110.1
C4 C7 H7 110.1
C8 C7 H7 110.1
C9 C8 C7 103.99(18)
C9 C8 S1 113.16(18)
C7 C8 S1 109.69(17)
C9 C8 H8 109.9
C7 C8 H8 109.9
S1 C8 H8 109.9
O1 C9 C8 104.1(2)
O1 C9 H9A 110.9
C8 C9 H9A 110.9
O1 C9 H9B 110.9
C8 C9 H9B 110.9
H9A C9 H9B 108.9
N1 C10 C13 106.7(2)
N1 C10 C12 113.6(2)
C13 C10 C12 110.1(3)
N1 C10 C11 106.7(2)
C13 C10 C11 108.3(3)
C12 C10 C11 111.2(3)
C10 C11 H11A 109.5
C10 C11 H11B 109.5
H11A C11 H11B 109.5
C10 C11 H11C 109.5
H11A C11 H11C 109.5
H11B C11 H11C 109.5
C10 C12 H12A 109.5
C10 C12 H12B 109.5
H12A C12 H12B 109.5
C10 C12 H12C 109.5
H12A C12 H12C 109.5
H12B C12 H12C 109.5
C10 C13 H13A 109.5
C10 C13 H13B 109.5
H13A C13 H13B 109.5
C10 C13 H13C 109.5
H13A C13 H13C 109.5
H13B C13 H13C 109.5
N5 C14 N2 109.4(2)
N5 C14 S1 123.02(18)
N2 C14 S1 127.2(2)
C16 C15 C20 122.3(2)
C16 C15 N2 120.0(2)
C20 C15 N2 117.6(2)
C15 C16 C17 118.5(2)
C15 C16 H16 120.7
C17 C16 H16 120.7
C18 C17 C16 120.0(3)
C18 C17 H17 120.0
C16 C17 H17 120.0
C19 C18 C17 120.2(3)
C19 C18 H18 119.9
C17 C18 H18 119.9
C18 C19 C20 120.8(3)
C18 C19 H19 119.6
C20 C19 H19 119.6
C19 C20 C15 118.1(3)
C19 C20 H20 121.0
C15 C20 H20 121.0
O1 N1 C7 100.43(17)
O1 N1 C10 106.10(18)
C7 N1 C10 118.1(2)
C14 N2 N3 107.4(2)
C14 N2 C15 131.2(2)
N3 N2 C15 121.4(2)
N4 N3 N2 107.0(2)
N3 N4 N5 110.7(2)
C14 N5 N4 105.6(2)
C9 O1 N1 101.36(18)
O3 S1 O2 119.04(12)
O3 S1 C14 106.60(11)
O2 S1 C14 108.75(12)
O3 S1 C8 109.78(12)
O2 S1 C8 110.53(11)
C14 S1 C8 100.41(12)

loop_
_geom_bond_atom_site_label_1
_geom_bond_atom_site_label_2
_geom_bond_distance
C1 C6 1.369(4)
C1 C2 1.376(4)
C1 Cl1 1.737(3)
C2 C3 1.380(4)
C2 H2 0.93
C3 C4 1.384(3)
C3 H3 0.93
C4 C5 1.384(4)
C4 C7 1.508(3)
C5 C6 1.378(4)
C5 H5 0.93
C6 H6 0.93
C7 N1 1.484(3)
C7 C8 1.542(3)
C7 H7 0.98
C8 C9 1.528(4)
C8 S1 1.784(2)
C8 H8 0.98
C9 O1 1.416(3)
C9 H9A 0.97
C9 H9B 0.97
C10 N1 1.495(3)
C10 C13 1.515(4)
C10 C12 1.522(5)
C10 C11 1.522(4)
C11 H11A 0.96
C11 H11B 0.96
C11 H11C 0.96
C12 H12A 0.96
C12 H12B 0.96
C12 H12C 0.96
C13 H13A 0.96
C13 H13B 0.96
C13 H13C 0.96
C14 N5 1.315(3)
C14 N2 1.342(3)
C14 S1 1.773(3)
C15 C16 1.369(4)
C15 C20 1.380(3)
C15 N2 1.440(3)
C16 C17 1.383(4)
C16 H16 0.93
C17 C18 1.376(4)
C17 H17 0.93
C18 C19 1.372(4)
C18 H18 0.93
C19 C20 1.372(4)
C19 H19 0.93
C20 H20 0.93
N1 O1 1.475(3)
N2 N3 1.353(3)
N3 N4 1.292(3)
N4 N5 1.362(3)
O2 S1 1.4263(19)
O3 S1 1.4260(19)

loop_
_geom_hbond_atom_site_label_D
_geom_hbond_atom_site_label_H
_geom_hbond_atom_site_label_A
_geom_hbond_site_symmetry_A
_geom_hbond_distance_DH
_geom_hbond_distance_HA
_geom_hbond_distance_DA
_geom_hbond_angle_DHA
C20 H20 O2 1_545 0.93 2.65 3.295(3) 126.9

loop_
_geom_torsion_atom_site_label_1
_geom_torsion_atom_site_label_2
_geom_torsion_atom_site_label_3
_geom_torsion_atom_site_label_4
_geom_torsion
C6 C1 C2 C3 0.4(4)
Cl1 C1 C2 C3 179.2(2)
C1 C2 C3 C4 -0.8(4)
C2 C3 C4 C5 0.7(4)
C2 C3 C4 C7 179.3(2)
C3 C4 C5 C6 -0.4(4)
C7 C4 C5 C6 -178.9(2)
C2 C1 C6 C5 -0.1(4)
Cl1 C1 C6 C5 -178.9(2)
C4 C5 C6 C1 0.1(4)
C5 C4 C7 N1 -136.6(2)
C3 C4 C7 N1 44.8(3)
C5 C4 C7 C8 110.3(3)
C3 C4 C7 C8 -68.2(3)
N1 C7 C8 C9 19.6(2)
C4 C7 C8 C9 140.1(2)
N1 C7 C8 S1 140.92(16)
C4 C7 C8 S1 -98.6(2)
C7 C8 C9 O1 13.4(3)
S1 C8 C9 O1 -105.5(2)
C20 C15 C16 C17 -0.9(4)
N2 C15 C16 C17 178.5(2)
C15 C16 C17 C18 0.4(4)
C16 C17 C18 C19 0.6(5)
C17 C18 C19 C20 -1.1(5)
C18 C19 C20 C15 0.6(5)
C16 C15 C20 C19 0.4(4)
N2 C15 C20 C19 -179.0(3)
C4 C7 N1 O1 -165.01(19)
C8 C7 N1 O1 -44.6(2)
C4 C7 N1 C10 80.3(3)
C8 C7 N1 C10 -159.3(2)
C13 C10 N1 O1 54.9(3)
C12 C10 N1 O1 -66.7(3)
C11 C10 N1 O1 170.5(3)
C13 C10 N1 C7 166.4(2)
C12 C10 N1 C7 44.9(3)
C11 C10 N1 C7 -78.0(3)
N5 C14 N2 N3 0.2(3)
S1 C14 N2 N3 173.35(19)
N5 C14 N2 C15 -177.7(2)
S1 C14 N2 C15 -4.6(4)
C16 C15 N2 C14 -50.4(4)
C20 C15 N2 C14 129.0(3)
C16 C15 N2 N3 131.9(3)
C20 C15 N2 N3 -48.7(3)
C14 N2 N3 N4 -0.3(3)
C15 N2 N3 N4 177.9(2)
N2 N3 N4 N5 0.3(3)
N2 C14 N5 N4 0.0(3)
S1 C14 N5 N4 -173.53(19)
N3 N4 N5 C14 -0.2(3)
C8 C9 O1 N1 -41.7(2)
C7 N1 O1 C9 55.4(2)
C10 N1 O1 C9 178.9(2)
N5 C14 S1 O3 123.9(2)
N2 C14 S1 O3 -48.4(3)
N5 C14 S1 O2 -106.6(2)
N2 C14 S1 O2 81.1(2)
N5 C14 S1 C8 9.4(2)
N2 C14 S1 C8 -162.9(2)
C9 C8 S1 O3 167.38(17)
C7 C8 S1 O3 51.76(19)
C9 C8 S1 O2 34.1(2)
C7 C8 S1 O2 -81.53(19)
C9 C8 S1 C14 -80.61(19)
C7 C8 S1 C14 163.77(16)
